data_2244083
loop_
_publ_author_name
'Khalilov, Ali N.'
'Khrustalev, Victor N.'
'Tereshina, Tatiana A.'
'Akkurt, Mehmet'
'Rzayev, Rovnag M.'
'Akobirshoeva, Anzurat A.'
'Mamedov, \.Ibrahim G.'

_publ_section_title
;
 Crystal structure and Hirshfeld surface analysis of
 1-(<i>tert</i>-butylamino)-3-mesitylpropan-2-ol hemihydrate
;
_journal_coeditor_code JY2019
_journal_issue 5
_journal_name_full 'Acta Crystallographica Section E'
_journal_page_first 525
_journal_page_last 529
_journal_paper_doi 10.1107/S2056989022004297
_journal_volume 78
_journal_year 2022
_chemical_formula_iupac '2C16 H27 N O, H2 O'
_chemical_formula_moiety '2(C16 H27 N O), H2 O'
_chemical_formula_sum 'C32 H56 N2 O3'
_chemical_formula_weight 516.79
_chemical_name_systematic
;
1-(<i>tert</i>-Butylamino)-3-(2,4,6-trimethylphenyl)propan-2-ol hemihydrate
;
_space_group_crystal_system monoclinic
_space_group_IT_number 14
_space_group_name_Hall '-P 2ybc'
_space_group_name_H-M_alt 'P 1 21/c 1'
_atom_sites_solution_hydrogens mixed
_atom_sites_solution_primary difmap
_atom_sites_solution_secondary difmap
_audit_creation_method SHELXL-2013
_cell_angle_alpha 90
_cell_angle_beta 93.3315(11)
_cell_angle_gamma 90
_cell_formula_units_Z 4
_cell_length_a 13.06508(16)
_cell_length_b 5.81242(6)
_cell_length_c 41.7384(5)
_cell_measurement_reflns_used 22446
_cell_measurement_temperature 100(2)
_cell_measurement_theta_max 79.13
_cell_measurement_theta_min 2.18
_cell_volume 3164.25(6)
_computing_cell_refinement
;
CrysAlisPro (Rigaku OD, 2021)
;
_computing_data_collection
;
CrysAlisPro (Rigaku OD, 2021)
;
_computing_data_reduction
;
CrysAlisPro (Rigaku OD, 2021)
;
_computing_molecular_graphics
;
ORTEP-3 for Windows (Farrugia, 2012)
;
_computing_publication_material
;
PLATON (Spek, 2020)
;
_computing_structure_refinement
;
SHELXL (Sheldrick, 2015b)
;
_computing_structure_solution
;
SHELXT (Sheldrick, 2015a)
;
_diffrn_ambient_temperature 100(2)
_diffrn_measured_fraction_theta_full 1.000
_diffrn_measured_fraction_theta_max 0.995
_diffrn_measurement_device_type 'XtaLAB Synergy, Dualflex, HyPix'
_diffrn_measurement_method '\f and \w'
_diffrn_radiation_type CuK\a
_diffrn_radiation_wavelength 1.54184
_diffrn_reflns_av_R_equivalents 0.0406
_diffrn_reflns_av_unetI/netI 0.0314
_diffrn_reflns_limit_h_max 16
_diffrn_reflns_limit_h_min -16
_diffrn_reflns_limit_k_max 7
_diffrn_reflns_limit_k_min -6
_diffrn_reflns_limit_l_max 52
_diffrn_reflns_limit_l_min -53
_diffrn_reflns_number 40427
_diffrn_reflns_theta_full 67.684
_diffrn_reflns_theta_max 79.667
_diffrn_reflns_theta_min 3.389
_diffrn_source 'micro-focus sealed X-ray tube'
_diffrn_standards_decay_% 0
_diffrn_standards_interval_count 0
_diffrn_standards_interval_time 0
_diffrn_standards_number 0
_exptl_absorpt_coefficient_mu 0.527
_exptl_absorpt_correction_T_max 0.941
_exptl_absorpt_correction_T_min 0.805
_exptl_absorpt_correction_type multi-scan
_exptl_absorpt_process_details
;
(CrysAlisPro; Rigaku OD, 2021)
;
_exptl_crystal_colour colourless
_exptl_crystal_density_diffrn 1.085
_exptl_crystal_description plate
_exptl_crystal_F_000 1144
_exptl_crystal_size_max 0.36
_exptl_crystal_size_mid 0.12
_exptl_crystal_size_min 0.06
_refine_diff_density_max 0.194
_refine_diff_density_min -0.202
_refine_ls_extinction_method none
_refine_ls_goodness_of_fit_ref 1.090
_refine_ls_hydrogen_treatment mixed
_refine_ls_matrix_type full
_refine_ls_number_parameters 411
_refine_ls_number_reflns 6866
_refine_ls_number_restraints 21
_refine_ls_restrained_S_all 1.093
_refine_ls_R_factor_all 0.0473
_refine_ls_R_factor_gt 0.0438
_refine_ls_shift/su_max 0.001
_refine_ls_shift/su_mean 0.000
_refine_ls_structure_factor_coef Fsqd
_refine_ls_weighting_details 'w=1/[\s^2^(Fo^2^)+(0.0467P)^2^+0.9632P] where P=(Fo^2^+2Fc^2^)/3'
_refine_ls_weighting_scheme calc
_refine_ls_wR_factor_gt 0.1119
_refine_ls_wR_factor_ref 0.1144
_reflns_number_gt 6251
_reflns_number_total 6866
_reflns_threshold_expression 'I > 2\s(I)'
_cod_data_source_file jy2019sup1.cif
_cod_data_source_block I
_cod_original_sg_symbol_H-M 'P 21/c'
_cod_database_code 2244083
_shelx_space_group_comment
;
The symmetry employed for this shelxl refinement is uniquely defined
by the following loop, which should always be used as a source of
symmetry information in preference to the above space-group names.
They are only intended as comments.
;
_shelx_estimated_absorpt_t_min 0.833
_shelx_estimated_absorpt_t_max 0.969
_shelxl_version_number .2013

loop_
_space_group_symop_operation_xyz
'x, y, z'
'-x, y+1/2, -z+1/2'
'-x, -y, -z'
'x, -y-1/2, z-1/2'

loop_
_atom_site_type_symbol
_atom_site_label
_atom_site_fract_x
_atom_site_fract_y
_atom_site_fract_z
_atom_site_U_iso_or_equiv
_atom_site_adp_type
_atom_site_calc_flag
_atom_site_occupancy
_atom_site_disorder_assembly
_atom_site_disorder_group
O O1 0.83664(7) 0.63481(14) 0.38179(2) 0.02938(18) Uani d 1 . .
H H1O 0.7755(17) 0.562(4) 0.3786(5) 0.068(6) Uiso d 1 . .
N N1 0.75396(7) 0.93228(16) 0.42788(2) 0.02387(19) Uani d 1 . .
H H1N 0.7600(11) 0.774(3) 0.4290(3) 0.031(4) Uiso d 1 . .
C C1 0.82855(8) 1.01229(19) 0.40524(3) 0.0256(2) Uani d 1 . .
H H1A 0.8989 0.9969 0.4152 0.031 Uiso calc 1 . .
H H1B 0.8163 1.1769 0.4003 0.031 Uiso calc 1 . .
C C2 0.81900(8) 0.87226(18) 0.37442(3) 0.0252(2) Uani d 1 . .
H H2 0.7481 0.8905 0.3644 0.030 Uiso calc 1 . .
C C3 0.89639(9) 0.9587(2) 0.35095(3) 0.0293(2) Uani d 1 . .
H H3A 0.8870 1.1266 0.3481 0.035 Uiso calc 1 . .
H H3B 0.9665 0.9334 0.3606 0.035 Uiso calc 1 . .
C C4 0.88794(9) 0.8449(2) 0.31835(3) 0.0291(2) Uani d 1 . .
C C5 0.81775(9) 0.9285(2) 0.29442(3) 0.0325(3) Uani d 1 . .
C C6 0.81180(9) 0.8239(2) 0.26423(3) 0.0360(3) Uani d 1 . .
H H6 0.7642 0.8817 0.2481 0.043 Uiso calc 1 . .
C C7 0.87307(10) 0.6384(2) 0.25699(3) 0.0363(3) Uani d 1 . .
C C8 0.94234(10) 0.5581(2) 0.28094(3) 0.0359(3) Uani d 1 . .
H H8 0.9851 0.4314 0.2764 0.043 Uiso calc 1 . .
C C9 0.95115(9) 0.6570(2) 0.31138(3) 0.0322(3) Uani d 1 . .
C C10 0.74982(11) 1.1329(2) 0.30008(3) 0.0393(3) Uani d 1 . .
H H10A 0.7097 1.1034 0.3188 0.059 Uiso calc 1 . .
H H10B 0.7033 1.1580 0.2811 0.059 Uiso calc 1 . .
H H10C 0.7924 1.2700 0.3040 0.059 Uiso calc 1 . .
C C11 0.86603(12) 0.5272(3) 0.22430(3) 0.0462(3) Uani d 1 . .
H H11A 0.8362 0.3732 0.2259 0.069 Uiso calc 1 . .
H H11B 0.9348 0.5150 0.2162 0.069 Uiso calc 1 . .
H H11C 0.8225 0.6210 0.2095 0.069 Uiso calc 1 . .
C C12 1.03108(10) 0.5649(3) 0.33569(3) 0.0400(3) Uani d 1 . .
H H12A 1.0620 0.4256 0.3272 0.060 Uiso calc 1 . .
H H12B 0.9987 0.5279 0.3557 0.060 Uiso calc 1 . .
H H12C 1.0843 0.6814 0.3400 0.060 Uiso calc 1 . .
C C13 0.76617(8) 1.02608(19) 0.46103(3) 0.0247(2) Uani d 1 . .
C C14 0.86787(9) 0.9562(2) 0.47850(3) 0.0336(3) Uani d 1 . .
H H14A 0.8726 0.7880 0.4794 0.050 Uiso calc 1 . .
H H14B 0.8710 1.0182 0.5004 0.050 Uiso calc 1 . .
H H14C 0.9250 1.0176 0.4669 0.050 Uiso calc 1 . .
C C15 0.67782(9) 0.9273(2) 0.47916(3) 0.0288(2) Uani d 1 . .
H H15A 0.6125 0.9847 0.4695 0.043 Uiso calc 1 . .
H H15B 0.6853 0.9748 0.5017 0.043 Uiso calc 1 . .
H H15C 0.6790 0.7589 0.4779 0.043 Uiso calc 1 . .
C C16 0.75688(10) 1.2882(2) 0.45967(3) 0.0306(2) Uani d 1 . .
H H16A 0.8151 1.3522 0.4488 0.046 Uiso calc 1 . .
H H16B 0.7568 1.3497 0.4815 0.046 Uiso calc 1 . .
H H16C 0.6928 1.3306 0.4478 0.046 Uiso calc 1 . .
O O2 0.57184(6) 1.06462(16) 0.39828(2) 0.0352(2) Uani d 1 . .
H H2O 0.6278(15) 1.004(3) 0.4093(5) 0.062(5) Uiso d 1 . .
N N2 0.50806(8) 0.78162(18) 0.34494(2) 0.0306(2) Uani d 1 . .
H H2N 0.5598(13) 0.887(3) 0.3424(4) 0.047(4) Uiso d 1 . .
C C17 0.43655(8) 0.8875(2) 0.36627(3) 0.0283(2) Uani d 1 . .
H H17A 0.3746 0.7901 0.3671 0.034 Uiso calc 1 . .
H H17B 0.4151 1.0399 0.3577 0.034 Uiso calc 1 . .
C C18 0.48579(8) 0.91565(19) 0.39983(3) 0.0264(2) Uani d 1 . .
H H18 0.5096 0.7620 0.4081 0.032 Uiso calc 1 . .
C C19 0.41002(9) 1.01744(19) 0.42282(3) 0.0271(2) Uani d 1 . .
H H19A 0.4465 1.0414 0.4440 0.032 Uiso calc 1 . .
H H19B 0.3876 1.1702 0.4146 0.032 Uiso calc 1 . .
C C20 0.31558(8) 0.87209(19) 0.42747(2) 0.0244(2) Uani d 1 . .
C C21 0.32295(8) 0.67813(19) 0.44783(2) 0.0246(2) Uani d 1 . .
C C22 0.23623(9) 0.5454(2) 0.45241(3) 0.0269(2) Uani d 1 . .
H H22 0.2424 0.4139 0.4659 0.032 Uiso calc 1 . .
C C23 0.14096(9) 0.5996(2) 0.43785(3) 0.0286(2) Uani d 1 . .
C C24 0.13486(8) 0.7904(2) 0.41774(3) 0.0287(2) Uani d 1 . .
H H24 0.0704 0.8298 0.4075 0.034 Uiso calc 1 . .
C C25 0.21998(9) 0.92618(19) 0.41200(3) 0.0264(2) Uani d 1 . .
C C26 0.42242(9) 0.6101(2) 0.46563(3) 0.0288(2) Uani d 1 . .
H H26A 0.4727 0.5667 0.4502 0.043 Uiso calc 1 . .
H H26B 0.4103 0.4793 0.4797 0.043 Uiso calc 1 . .
H H26C 0.4488 0.7403 0.4785 0.043 Uiso calc 1 . .
C C27 0.04768(9) 0.4554(2) 0.44353(3) 0.0369(3) Uani d 1 . .
H H27A 0.0240 0.4888 0.4649 0.055 Uiso calc 1 . .
H H27B 0.0654 0.2920 0.4422 0.055 Uiso calc 1 . .
H H27C -0.0070 0.4917 0.4272 0.055 Uiso calc 1 . .
C C28 0.20503(9) 1.1238(2) 0.38851(3) 0.0317(2) Uani d 1 . .
H H28A 0.2394 1.2613 0.3974 0.047 Uiso calc 1 . .
H H28B 0.1316 1.1549 0.3847 0.047 Uiso calc 1 . .
H H28C 0.2344 1.0828 0.3682 0.047 Uiso calc 1 . .
C C29 0.46433(9) 0.7090(2) 0.31290(3) 0.0363(3) Uani d 1 . .
C C30 0.5508(4) 0.5955(11) 0.29559(17) 0.074(2) Uani d 0.65(3) A 1
H H30A 0.6091 0.7013 0.2952 0.111 Uiso calc 0.65(3) A 1
H H30B 0.5266 0.5583 0.2735 0.111 Uiso calc 0.65(3) A 1
H H30C 0.5722 0.4540 0.3069 0.111 Uiso calc 0.65(3) A 1
C C31 0.3778(4) 0.5356(8) 0.31656(15) 0.0441(12) Uani d 0.65(3) A 1
H H31A 0.3992 0.4212 0.3329 0.066 Uiso calc 0.65(3) A 1
H H31B 0.3621 0.4583 0.2960 0.066 Uiso calc 0.65(3) A 1
H H31C 0.3166 0.6162 0.3232 0.066 Uiso calc 0.65(3) A 1
C C32 0.4236(5) 0.9172(8) 0.29385(14) 0.0441(12) Uani d 0.65(3) A 1
H H32A 0.3700 0.9927 0.3055 0.066 Uiso calc 0.65(3) A 1
H H32B 0.3950 0.8668 0.2728 0.066 Uiso calc 0.65(3) A 1
H H32C 0.4797 1.0258 0.2910 0.066 Uiso calc 0.65(3) A 1
C C30' 0.5561(7) 0.632(3) 0.2945(2) 0.071(4) Uani d 0.35(3) A 2
H H30D 0.5967 0.7664 0.2891 0.107 Uiso calc 0.35(3) A 2
H H30E 0.5317 0.5529 0.2748 0.107 Uiso calc 0.35(3) A 2
H H30F 0.5987 0.5265 0.3079 0.107 Uiso calc 0.35(3) A 2
C C31' 0.3957(13) 0.503(2) 0.3189(3) 0.088(5) Uani d 0.35(3) A 2
H H31D 0.4373 0.3773 0.3285 0.132 Uiso calc 0.35(3) A 2
H H31E 0.3625 0.4508 0.2985 0.132 Uiso calc 0.35(3) A 2
H H31F 0.3432 0.5472 0.3336 0.132 Uiso calc 0.35(3) A 2
C C32' 0.4036(12) 0.891(2) 0.2936(3) 0.044(2) Uani d 0.35(3) A 2
H H32D 0.3457 0.9426 0.3057 0.066 Uiso calc 0.35(3) A 2
H H32E 0.3779 0.8259 0.2731 0.066 Uiso calc 0.35(3) A 2
H H32F 0.4482 1.0228 0.2897 0.066 Uiso calc 0.35(3) A 2
O O3 0.6489(2) 0.4428(10) 0.3681(3) 0.0388(14) Uani d 0.59(3) B 1
O O3' 0.6420(5) 0.4819(13) 0.3828(5) 0.044(3) Uani d 0.41(3) B 2
H H3C 0.6156(16) 0.335(4) 0.3812(5) 0.072(6) Uiso d 1 . .
H H3D 0.5940(18) 0.556(4) 0.3639(6) 0.083(7) Uiso d 1 . .

loop_
_atom_site_aniso_label
_atom_site_aniso_U_11
_atom_site_aniso_U_22
_atom_site_aniso_U_33
_atom_site_aniso_U_12
_atom_site_aniso_U_13
_atom_site_aniso_U_23
O1 0.0295(4) 0.0246(4) 0.0344(4) 0.0009(3) 0.0046(3) 0.0014(3)
N1 0.0240(4) 0.0230(4) 0.0249(4) -0.0032(3) 0.0039(3) -0.0005(3)
C1 0.0234(5) 0.0268(5) 0.0270(5) -0.0030(4) 0.0039(4) 0.0010(4)
C2 0.0232(5) 0.0250(5) 0.0277(5) 0.0005(4) 0.0038(4) 0.0019(4)
C3 0.0270(5) 0.0315(6) 0.0300(6) -0.0026(4) 0.0063(4) 0.0010(5)
C4 0.0259(5) 0.0331(6) 0.0290(5) -0.0024(4) 0.0086(4) 0.0021(4)
C5 0.0287(6) 0.0386(6) 0.0312(6) 0.0008(5) 0.0095(4) 0.0042(5)
C6 0.0307(6) 0.0487(7) 0.0291(6) 0.0007(5) 0.0058(5) 0.0030(5)
C7 0.0313(6) 0.0458(7) 0.0327(6) -0.0048(5) 0.0099(5) -0.0035(5)
C8 0.0301(6) 0.0398(7) 0.0388(6) 0.0019(5) 0.0105(5) -0.0044(5)
C9 0.0257(5) 0.0375(6) 0.0342(6) 0.0003(5) 0.0081(4) 0.0004(5)
C10 0.0409(7) 0.0437(7) 0.0341(6) 0.0098(6) 0.0088(5) 0.0077(5)
C11 0.0438(7) 0.0593(9) 0.0363(7) -0.0035(7) 0.0082(6) -0.0105(6)
C12 0.0322(6) 0.0471(7) 0.0408(7) 0.0089(5) 0.0036(5) -0.0019(6)
C13 0.0251(5) 0.0251(5) 0.0240(5) -0.0023(4) 0.0009(4) 0.0000(4)
C14 0.0292(6) 0.0405(6) 0.0305(6) -0.0014(5) -0.0024(4) 0.0030(5)
C15 0.0311(6) 0.0297(5) 0.0260(5) -0.0032(4) 0.0046(4) 0.0002(4)
C16 0.0377(6) 0.0258(5) 0.0285(5) -0.0035(5) 0.0028(5) -0.0026(4)
O2 0.0249(4) 0.0390(5) 0.0412(5) -0.0096(3) -0.0023(3) 0.0157(4)
N2 0.0274(5) 0.0342(5) 0.0307(5) 0.0032(4) 0.0048(4) 0.0018(4)
C17 0.0247(5) 0.0339(6) 0.0266(5) 0.0012(4) 0.0028(4) 0.0027(4)
C18 0.0229(5) 0.0273(5) 0.0288(5) -0.0046(4) 0.0006(4) 0.0058(4)
C19 0.0286(5) 0.0265(5) 0.0258(5) -0.0043(4) -0.0010(4) 0.0008(4)
C20 0.0252(5) 0.0267(5) 0.0215(5) -0.0001(4) 0.0027(4) -0.0021(4)
C21 0.0240(5) 0.0284(5) 0.0215(5) -0.0006(4) 0.0025(4) -0.0016(4)
C22 0.0275(5) 0.0298(5) 0.0236(5) -0.0016(4) 0.0037(4) 0.0012(4)
C23 0.0240(5) 0.0356(6) 0.0266(5) -0.0022(4) 0.0045(4) -0.0027(4)
C24 0.0221(5) 0.0373(6) 0.0268(5) 0.0034(4) 0.0013(4) -0.0024(5)
C25 0.0279(5) 0.0288(5) 0.0227(5) 0.0029(4) 0.0024(4) -0.0023(4)
C26 0.0263(5) 0.0319(6) 0.0278(5) -0.0016(4) -0.0005(4) 0.0050(4)
C27 0.0267(6) 0.0455(7) 0.0389(6) -0.0052(5) 0.0048(5) 0.0025(5)
C28 0.0305(6) 0.0341(6) 0.0303(6) 0.0058(5) 0.0007(4) 0.0033(5)
C29 0.0402(7) 0.0371(6) 0.0319(6) 0.0003(5) 0.0058(5) -0.0048(5)
C30 0.049(3) 0.105(4) 0.071(4) 0.004(3) 0.024(3) -0.038(3)
C31 0.055(2) 0.0376(16) 0.0394(19) -0.0078(15) 0.0027(13) -0.0046(13)
C32 0.055(2) 0.052(2) 0.0242(16) -0.0116(16) -0.0053(14) 0.0028(14)
C30' 0.087(8) 0.087(6) 0.038(5) 0.049(5) -0.008(4) -0.029(4)
C31' 0.147(11) 0.053(5) 0.060(5) -0.052(6) -0.023(7) -0.003(4)
C32' 0.044(4) 0.044(3) 0.041(4) -0.004(3) -0.012(3) -0.005(3)
O3 0.0282(9) 0.0331(13) 0.055(3) -0.0023(7) 0.0027(11) 0.0153(17)
O3' 0.0310(15) 0.0302(17) 0.068(7) -0.0053(12) -0.011(2) 0.016(3)

loop_
_atom_type_symbol
_atom_type_description
_atom_type_scat_dispersion_real
_atom_type_scat_dispersion_imag
_atom_type_scat_source
C C 0.0181 0.0091 'International Tables Vol C Tables 4.2.6.8 and 6.1.1.4'
H H 0.0000 0.0000 'International Tables Vol C Tables 4.2.6.8 and 6.1.1.4'
N N 0.0311 0.0180 'International Tables Vol C Tables 4.2.6.8 and 6.1.1.4'
O O 0.0492 0.0322 'International Tables Vol C Tables 4.2.6.8 and 6.1.1.4'

loop_
_geom_angle_atom_site_label_1
_geom_angle_atom_site_label_2
_geom_angle_atom_site_label_3
_geom_angle_site_symmetry_1
_geom_angle_site_symmetry_3
_geom_angle
_geom_angle_publ_flag
C2 O1 H1O . . 106.9(13) ?
C1 N1 C13 . . 116.25(8) ?
C1 N1 H1N . . 106.8(9) ?
C13 N1 H1N . . 108.2(9) ?
N1 C1 C2 . . 110.42(9) ?
N1 C1 H1A . . 109.6 ?
C2 C1 H1A . . 109.6 ?
N1 C1 H1B . . 109.6 ?
C2 C1 H1B . . 109.6 ?
H1A C1 H1B . . 108.1 ?
O1 C2 C1 . . 109.29(9) ?
O1 C2 C3 . . 110.48(9) ?
C1 C2 C3 . . 109.88(9) ?
O1 C2 H2 . . 109.1 ?
C1 C2 H2 . . 109.1 ?
C3 C2 H2 . . 109.1 ?
C4 C3 C2 . . 114.54(9) ?
C4 C3 H3A . . 108.6 ?
C2 C3 H3A . . 108.6 ?
C4 C3 H3B . . 108.6 ?
C2 C3 H3B . . 108.6 ?
H3A C3 H3B . . 107.6 ?
C5 C4 C9 . . 119.21(11) ?
C5 C4 C3 . . 119.98(11) ?
C9 C4 C3 . . 120.79(11) ?
C6 C5 C4 . . 119.40(11) ?
C6 C5 C10 . . 118.77(11) ?
C4 C5 C10 . . 121.81(11) ?
C7 C6 C5 . . 122.16(12) ?
C7 C6 H6 . . 118.9 ?
C5 C6 H6 . . 118.9 ?
C6 C7 C8 . . 117.70(12) ?
C6 C7 C11 . . 121.66(12) ?
C8 C7 C11 . . 120.64(12) ?
C7 C8 C9 . . 122.21(12) ?
C7 C8 H8 . . 118.9 ?
C9 C8 H8 . . 118.9 ?
C8 C9 C4 . . 119.31(11) ?
C8 C9 C12 . . 118.91(11) ?
C4 C9 C12 . . 121.74(11) ?
C5 C10 H10A . . 109.5 ?
C5 C10 H10B . . 109.5 ?
H10A C10 H10B . . 109.5 ?
C5 C10 H10C . . 109.5 ?
H10A C10 H10C . . 109.5 ?
H10B C10 H10C . . 109.5 ?
C7 C11 H11A . . 109.5 ?
C7 C11 H11B . . 109.5 ?
H11A C11 H11B . . 109.5 ?
C7 C11 H11C . . 109.5 ?
H11A C11 H11C . . 109.5 ?
H11B C11 H11C . . 109.5 ?
C9 C12 H12A . . 109.5 ?
C9 C12 H12B . . 109.5 ?
H12A C12 H12B . . 109.5 ?
C9 C12 H12C . . 109.5 ?
H12A C12 H12C . . 109.5 ?
H12B C12 H12C . . 109.5 ?
N1 C13 C15 . . 106.23(8) ?
N1 C13 C16 . . 109.07(9) ?
C15 C13 C16 . . 109.40(9) ?
N1 C13 C14 . . 112.86(9) ?
C15 C13 C14 . . 108.89(9) ?
C16 C13 C14 . . 110.27(10) ?
C13 C14 H14A . . 109.5 ?
C13 C14 H14B . . 109.5 ?
H14A C14 H14B . . 109.5 ?
C13 C14 H14C . . 109.5 ?
H14A C14 H14C . . 109.5 ?
H14B C14 H14C . . 109.5 ?
C13 C15 H15A . . 109.5 ?
C13 C15 H15B . . 109.5 ?
H15A C15 H15B . . 109.5 ?
C13 C15 H15C . . 109.5 ?
H15A C15 H15C . . 109.5 ?
H15B C15 H15C . . 109.5 ?
C13 C16 H16A . . 109.5 ?
C13 C16 H16B . . 109.5 ?
H16A C16 H16B . . 109.5 ?
C13 C16 H16C . . 109.5 ?
H16A C16 H16C . . 109.5 ?
H16B C16 H16C . . 109.5 ?
C18 O2 H2O . . 110.6(13) ?
C17 N2 C29 . . 116.22(9) ?
C17 N2 H2N . . 106.8(11) ?
C29 N2 H2N . . 109.4(11) ?
N2 C17 C18 . . 110.86(9) ?
N2 C17 H17A . . 109.5 ?
C18 C17 H17A . . 109.5 ?
N2 C17 H17B . . 109.5 ?
C18 C17 H17B . . 109.5 ?
H17A C17 H17B . . 108.1 ?
O2 C18 C17 . . 108.52(9) ?
O2 C18 C19 . . 109.47(9) ?
C17 C18 C19 . . 111.38(9) ?
O2 C18 H18 . . 109.1 ?
C17 C18 H18 . . 109.1 ?
C19 C18 H18 . . 109.1 ?
C20 C19 C18 . . 115.06(9) ?
C20 C19 H19A . . 108.5 ?
C18 C19 H19A . . 108.5 ?
C20 C19 H19B . . 108.5 ?
C18 C19 H19B . . 108.5 ?
H19A C19 H19B . . 107.5 ?
C25 C20 C21 . . 118.82(10) ?
C25 C20 C19 . . 121.57(10) ?
C21 C20 C19 . . 119.61(10) ?
C22 C21 C20 . . 119.82(10) ?
C22 C21 C26 . . 118.08(10) ?
C20 C21 C26 . . 122.09(10) ?
C23 C22 C21 . . 121.98(11) ?
C23 C22 H22 . . 119.0 ?
C21 C22 H22 . . 119.0 ?
C22 C23 C24 . . 117.61(10) ?
C22 C23 C27 . . 121.08(11) ?
C24 C23 C27 . . 121.30(11) ?
C23 C24 C25 . . 122.45(10) ?
C23 C24 H24 . . 118.8 ?
C25 C24 H24 . . 118.8 ?
C24 C25 C20 . . 119.30(10) ?
C24 C25 C28 . . 117.76(10) ?
C20 C25 C28 . . 122.93(10) ?
C21 C26 H26A . . 109.5 ?
C21 C26 H26B . . 109.5 ?
H26A C26 H26B . . 109.5 ?
C21 C26 H26C . . 109.5 ?
H26A C26 H26C . . 109.5 ?
H26B C26 H26C . . 109.5 ?
C23 C27 H27A . . 109.5 ?
C23 C27 H27B . . 109.5 ?
H27A C27 H27B . . 109.5 ?
C23 C27 H27C . . 109.5 ?
H27A C27 H27C . . 109.5 ?
H27B C27 H27C . . 109.5 ?
C25 C28 H28A . . 109.5 ?
C25 C28 H28B . . 109.5 ?
H28A C28 H28B . . 109.5 ?
C25 C28 H28C . . 109.5 ?
H28A C28 H28C . . 109.5 ?
H28B C28 H28C . . 109.5 ?
N2 C29 C32' . . 116.0(6) ?
N2 C29 C30 . . 107.0(3) ?
N2 C29 C31' . . 106.0(6) ?
C32' C29 C31' . . 109.9(3) ?
N2 C29 C32 . . 110.3(3) ?
C30 C29 C32 . . 109.9(2) ?
N2 C29 C30' . . 105.3(5) ?
C32' C29 C30' . . 109.8(3) ?
C31' C29 C30' . . 109.7(3) ?
N2 C29 C31 . . 110.2(3) ?
C30 C29 C31 . . 109.6(2) ?
C32 C29 C31 . . 109.7(2) ?
C29 C30 H30A . . 109.5 ?
C29 C30 H30B . . 109.5 ?
H30A C30 H30B . . 109.5 ?
C29 C30 H30C . . 109.5 ?
H30A C30 H30C . . 109.5 ?
H30B C30 H30C . . 109.5 ?
C29 C31 H31A . . 109.5 ?
C29 C31 H31B . . 109.5 ?
H31A C31 H31B . . 109.5 ?
C29 C31 H31C . . 109.5 ?
H31A C31 H31C . . 109.5 ?
H31B C31 H31C . . 109.5 ?
C29 C32 H32A . . 109.5 ?
C29 C32 H32B . . 109.5 ?
H32A C32 H32B . . 109.5 ?
C29 C32 H32C . . 109.5 ?
H32A C32 H32C . . 109.5 ?
H32B C32 H32C . . 109.5 ?
C29 C30' H30D . . 109.5 ?
C29 C30' H30E . . 109.5 ?
H30D C30' H30E . . 109.5 ?
C29 C30' H30F . . 109.5 ?
H30D C30' H30F . . 109.5 ?
H30E C30' H30F . . 109.5 ?
C29 C31' H31D . . 109.5 ?
C29 C31' H31E . . 109.5 ?
H31D C31' H31E . . 109.5 ?
C29 C31' H31F . . 109.5 ?
H31D C31' H31F . . 109.5 ?
H31E C31' H31F . . 109.5 ?
C29 C32' H32D . . 109.5 ?
C29 C32' H32E . . 109.5 ?
H32D C32' H32E . . 109.5 ?
C29 C32' H32F . . 109.5 ?
H32D C32' H32F . . 109.5 ?
H32E C32' H32F . . 109.5 ?
H3C O3 H3D . . 100.9(19) ?
H3C O3' H3D . . 97(2) ?

loop_
_geom_bond_atom_site_label_1
_geom_bond_atom_site_label_2
_geom_bond_site_symmetry_2
_geom_bond_distance
_geom_bond_publ_flag
O1 C2 . 1.4298(13) ?
O1 H1O . 0.91(2) ?
N1 C1 . 1.4718(13) ?
N1 C13 . 1.4872(14) ?
N1 H1N . 0.922(16) ?
C1 C2 . 1.5211(15) ?
C1 H1A . 0.9900 ?
C1 H1B . 0.9900 ?
C2 C3 . 1.5330(15) ?
C2 H2 . 1.0000 ?
C3 C4 . 1.5117(16) ?
C3 H3A . 0.9900 ?
C3 H3B . 0.9900 ?
C4 C5 . 1.4030(17) ?
C4 C9 . 1.4096(17) ?
C5 C6 . 1.3972(18) ?
C5 C10 . 1.5097(18) ?
C6 C7 . 1.3863(19) ?
C6 H6 . 0.9500 ?
C7 C8 . 1.3896(19) ?
C7 C11 . 1.5081(18) ?
C8 C9 . 1.3930(18) ?
C8 H8 . 0.9500 ?
C9 C12 . 1.5112(18) ?
C10 H10A . 0.9800 ?
C10 H10B . 0.9800 ?
C10 H10C . 0.9800 ?
C11 H11A . 0.9800 ?
C11 H11B . 0.9800 ?
C11 H11C . 0.9800 ?
C12 H12A . 0.9800 ?
C12 H12B . 0.9800 ?
C12 H12C . 0.9800 ?
C13 C15 . 1.5284(15) ?
C13 C16 . 1.5289(16) ?
C13 C14 . 1.5328(15) ?
C14 H14A . 0.9800 ?
C14 H14B . 0.9800 ?
C14 H14C . 0.9800 ?
C15 H15A . 0.9800 ?
C15 H15B . 0.9800 ?
C15 H15C . 0.9800 ?
C16 H16A . 0.9800 ?
C16 H16B . 0.9800 ?
C16 H16C . 0.9800 ?
O2 C18 . 1.4235(13) ?
O2 H2O . 0.91(2) ?
N2 C17 . 1.4631(15) ?
N2 C29 . 1.4846(16) ?
N2 H2N . 0.922(18) ?
C17 C18 . 1.5158(16) ?
C17 H17A . 0.9900 ?
C17 H17B . 0.9900 ?
C18 C19 . 1.5367(16) ?
C18 H18 . 1.0000 ?
C19 C20 . 1.5171(15) ?
C19 H19A . 0.9900 ?
C19 H19B . 0.9900 ?
C20 C25 . 1.4079(15) ?
C20 C21 . 1.4118(15) ?
C21 C22 . 1.3930(15) ?
C21 C26 . 1.5115(15) ?
C22 C23 . 1.3892(16) ?
C22 H22 . 0.9500 ?
C23 C24 . 1.3899(17) ?
C23 C27 . 1.5094(16) ?
C24 C25 . 1.3958(16) ?
C24 H24 . 0.9500 ?
C25 C28 . 1.5151(16) ?
C26 H26A . 0.9800 ?
C26 H26B . 0.9800 ?
C26 H26C . 0.9800 ?
C27 H27A . 0.9800 ?
C27 H27B . 0.9800 ?
C27 H27C . 0.9800 ?
C28 H28A . 0.9800 ?
C28 H28B . 0.9800 ?
C28 H28C . 0.9800 ?
C29 C32' . 1.525(3) ?
C29 C30 . 1.526(2) ?
C29 C31' . 1.527(3) ?
C29 C32 . 1.527(2) ?
C29 C30' . 1.528(3) ?
C29 C31 . 1.529(2) ?
C30 H30A . 0.9800 ?
C30 H30B . 0.9800 ?
C30 H30C . 0.9800 ?
C31 H31A . 0.9800 ?
C31 H31B . 0.9800 ?
C31 H31C . 0.9800 ?
C32 H32A . 0.9800 ?
C32 H32B . 0.9800 ?
C32 H32C . 0.9800 ?
C30' H30D . 0.9800 ?
C30' H30E . 0.9800 ?
C30' H30F . 0.9800 ?
C31' H31D . 0.9800 ?
C31' H31E . 0.9800 ?
C31' H31F . 0.9800 ?
C32' H32D . 0.9800 ?
C32' H32E . 0.9800 ?
C32' H32F . 0.9800 ?
O3 H3C . 0.95(2) ?
O3 H3D . 0.98(3) ?
O3' H3C . 0.92(2) ?
O3' H3D . 1.07(3) ?

loop_
_geom_hbond_atom_site_label_D
_geom_hbond_atom_site_label_H
_geom_hbond_atom_site_label_A
_geom_hbond_site_symmetry_A
_geom_hbond_distance_DH
_geom_hbond_distance_HA
_geom_hbond_distance_DA
_geom_hbond_angle_DHA
O1 H1O O3 . 0.91(2) 1.82(2) 2.725(5) 173(2)
O1 H1O O3' . 0.91(2) 1.82(2) 2.697(6) 161(2)
O2 H2O N1 . 0.91(2) 1.83(2) 2.7273(13) 168.0(19)
O3 H3C O2 1_545 0.95(2) 1.83(2) 2.753(3) 162(2)
O3' H3C O2 1_545 0.92(2) 1.83(2) 2.685(4) 153(2)
O3 H3D N2 . 0.98(3) 1.87(3) 2.827(3) 164(2)
O3' H3D N2 . 1.07(3) 1.87(3) 2.875(5) 155(2)
C11 H11B Cg2 2_745 0.98 2.90 3.7613(17) 147

loop_
_geom_torsion_atom_site_label_1
_geom_torsion_atom_site_label_2
_geom_torsion_atom_site_label_3
_geom_torsion_atom_site_label_4
_geom_torsion_site_symmetry_1
_geom_torsion_site_symmetry_2
_geom_torsion_site_symmetry_3
_geom_torsion_site_symmetry_4
_geom_torsion
_geom_torsion_publ_flag
C13 N1 C1 C2 . . . . 169.98(9) ?
N1 C1 C2 O1 . . . . -59.13(11) ?
N1 C1 C2 C3 . . . . 179.49(9) ?
O1 C2 C3 C4 . . . . 64.12(12) ?
C1 C2 C3 C4 . . . . -175.21(10) ?
C2 C3 C4 C5 . . . . 85.11(13) ?
C2 C3 C4 C9 . . . . -95.98(13) ?
C9 C4 C5 C6 . . . . 0.10(17) ?
C3 C4 C5 C6 . . . . 179.03(11) ?
C9 C4 C5 C10 . . . . -178.41(11) ?
C3 C4 C5 C10 . . . . 0.52(17) ?
C4 C5 C6 C7 . . . . 0.16(19) ?
C10 C5 C6 C7 . . . . 178.71(12) ?
C5 C6 C7 C8 . . . . -0.30(19) ?
C5 C6 C7 C11 . . . . -179.92(12) ?
C6 C7 C8 C9 . . . . 0.20(19) ?
C11 C7 C8 C9 . . . . 179.81(12) ?
C7 C8 C9 C4 . . . . 0.05(19) ?
C7 C8 C9 C12 . . . . -177.80(12) ?
C5 C4 C9 C8 . . . . -0.20(17) ?
C3 C4 C9 C8 . . . . -179.12(11) ?
C5 C4 C9 C12 . . . . 177.59(11) ?
C3 C4 C9 C12 . . . . -1.33(17) ?
C1 N1 C13 C15 . . . . 177.41(9) ?
C1 N1 C13 C16 . . . . 59.59(12) ?
C1 N1 C13 C14 . . . . -63.33(12) ?
C29 N2 C17 C18 . . . . 170.22(10) ?
N2 C17 C18 O2 . . . . 61.79(12) ?
N2 C17 C18 C19 . . . . -177.64(9) ?
O2 C18 C19 C20 . . . . -178.38(9) ?
C17 C18 C19 C20 . . . . 61.61(12) ?
C18 C19 C20 C25 . . . . -102.29(12) ?
C18 C19 C20 C21 . . . . 77.93(13) ?
C25 C20 C21 C22 . . . . -0.39(16) ?
C19 C20 C21 C22 . . . . 179.39(10) ?
C25 C20 C21 C26 . . . . -179.24(10) ?
C19 C20 C21 C26 . . . . 0.55(16) ?
C20 C21 C22 C23 . . . . -1.02(17) ?
C26 C21 C22 C23 . . . . 177.87(10) ?
C21 C22 C23 C24 . . . . 1.29(17) ?
C21 C22 C23 C27 . . . . -179.10(11) ?
C22 C23 C24 C25 . . . . -0.17(17) ?
C27 C23 C24 C25 . . . . -179.78(11) ?
C23 C24 C25 C20 . . . . -1.20(17) ?
C23 C24 C25 C28 . . . . 177.42(11) ?
C21 C20 C25 C24 . . . . 1.46(16) ?
C19 C20 C25 C24 . . . . -178.32(10) ?
C21 C20 C25 C28 . . . . -177.09(10) ?
C19 C20 C25 C28 . . . . 3.13(16) ?
C17 N2 C29 C32' . . . . 52.0(7) ?
C17 N2 C29 C30 . . . . -177.7(3) ?
C17 N2 C29 C31' . . . . -70.2(8) ?
C17 N2 C29 C32 . . . . 62.7(3) ?
C17 N2 C29 C30' . . . . 173.6(6) ?
C17 N2 C29 C31 . . . . -58.6(3) ?

_cod_database_fobs_code 2244083
